data_1507131
loop_
_publ_author_name
'Fekner, Tomasz'
'Gallucci, Judith'
'Chan, Michael K.'

_publ_section_title
;
 Synthesis and metalation of a chiral, pyridine-strapped, cyclic
 bis(benzimidazole) ligand.
;
_journal_issue 6
_journal_name_full 'Organic letters'
_journal_page_first 989
_journal_page_last 992
_journal_paper_doi 10.1021/ol049954a
_journal_volume 6
_journal_year 2004
_chemical_formula_sum 'C30 H26 N6'
_chemical_formula_weight 470.57
_chemical_name_systematic
;
?
;
_space_group_IT_number 14
_symmetry_cell_setting monoclinic
_symmetry_space_group_name_Hall '-P 2yn'
_symmetry_space_group_name_H-M 'P 1 21/n 1'
_atom_sites_solution_hydrogens geom
_atom_sites_solution_primary direct
_atom_sites_solution_secondary difmap
_audit_creation_method SHELXL-93
_cell_angle_alpha 90.00
_cell_angle_beta 100.5505(5)
_cell_angle_gamma 90.00
_cell_formula_units_Z 2
_cell_length_a 9.2514(1)
_cell_length_b 7.3897(1)
_cell_length_c 17.7530(3)
_cell_measurement_temperature 200(2)
_cell_volume 1193.17(3)
_computing_cell_refinement 'DENZO (Otwinowski & Minor, 1997)'
_computing_data_collection 'COLLECT (Nonius, 1999)'
_computing_data_reduction 'DENZO (Otwinowski & Minor, 1997)'
_computing_structure_refinement 'SHELXL-93 (Sheldrick, 1993)'
_computing_structure_solution 'SHELXS-86 (Sheldrick, 1990)'
_diffrn_ambient_temperature 200(2)
_diffrn_measurement_device 'Nonius Kappa CCD'
_diffrn_measurement_method 'phi and omega scans'
_diffrn_radiation_monochromator graphite
_diffrn_radiation_source 'fine-focus sealed tube'
_diffrn_radiation_type MoK\a
_diffrn_radiation_wavelength 0.71073
_diffrn_reflns_av_R_equivalents 0.030
_diffrn_reflns_limit_h_max 12
_diffrn_reflns_limit_h_min 0
_diffrn_reflns_limit_k_max 9
_diffrn_reflns_limit_k_min 0
_diffrn_reflns_limit_l_max 22
_diffrn_reflns_limit_l_min -23
_diffrn_reflns_number 30188
_diffrn_reflns_theta_max 27.47
_diffrn_reflns_theta_min 2.71
_exptl_absorpt_coefficient_mu 0.080
_exptl_crystal_colour colorless
_exptl_crystal_density_diffrn 1.310
_exptl_crystal_description 'rhombus-shaped chunk'
_exptl_crystal_F_000 496
_exptl_crystal_size_max 0.38
_exptl_crystal_size_mid 0.35
_exptl_crystal_size_min 0.31
_refine_diff_density_max 0.244
_refine_diff_density_min -0.201
_refine_ls_extinction_method none
_refine_ls_goodness_of_fit_all 1.031
_refine_ls_goodness_of_fit_obs 1.076
_refine_ls_hydrogen_treatment mixed
_refine_ls_matrix_type full
_refine_ls_number_parameters 173
_refine_ls_number_reflns 2723
_refine_ls_number_restraints 0
_refine_ls_restrained_S_all 1.031
_refine_ls_restrained_S_obs 1.076
_refine_ls_R_factor_all 0.0613
_refine_ls_R_factor_obs 0.0460
_refine_ls_shift/esd_max 0.009
_refine_ls_shift/esd_mean 0.002
_refine_ls_structure_factor_coef Fsqd
_refine_ls_weighting_details 'w=1/[\s^2^(Fo^2^)+(0.0639P)^2^+0.2691P] where P=(Fo^2^+2Fc^2^)/3'
_refine_ls_weighting_scheme calc
_refine_ls_wR_factor_all 0.1297
_refine_ls_wR_factor_obs 0.1193
_reflns_number_observed 2146
_reflns_number_total 2723
_reflns_observed_criterion >2sigma(I)
_cod_data_source_file ol049954asi20040107_124023.cif
_cod_data_source_block compound_10
_cod_depositor_comments
;
The following automatic conversions were performed:

'_refine_ls_weighting_scheme' value 'calc
w=1/[\s^2^(Fo^2^)+(0.0639P)^2^+0.2691P] where P=(Fo^2^+2Fc^2^)/3' was
changed to 'calc'. New tag '_refine_ls_weighting_details' was
created. The value of the new tag was set to
'w=1/[\s^2^(Fo^2^)+(0.0639P)^2^+0.2691P] where P=(Fo^2^+2Fc^2^)/3'.

Automatic conversion script
Id: cif_fix_values 3143 2015-03-26 13:38:13Z robertas 
;
_cod_original_sg_symbol_H-M 'P 2(1)/n'
_cod_database_code 1507131

loop_
_symmetry_equiv_pos_as_xyz
'x, y, z'
'-x+1/2, y+1/2, -z+1/2'
'-x, -y, -z'
'x-1/2, -y-1/2, z-1/2'

loop_
_atom_site_aniso_label
_atom_site_aniso_U_11
_atom_site_aniso_U_22
_atom_site_aniso_U_33
_atom_site_aniso_U_23
_atom_site_aniso_U_13
_atom_site_aniso_U_12
N1 0.0421(6) 0.0495(7) 0.0380(6) -0.0058(5) 0.0069(4) 0.0011(5)
N2 0.0405(7) 0.0854(10) 0.0478(7) -0.0243(7) 0.0111(5) -0.0011(6)
N3 0.0629(8) 0.0487(7) 0.0456(7) 0.0050(5) -0.0032(6) -0.0044(6)
C1 0.0381(7) 0.0533(9) 0.0464(7) -0.0110(6) -0.0029(6) 0.0041(6)
C2 0.0543(9) 0.0498(9) 0.0541(9) -0.0070(7) -0.0101(7) 0.0044(7)
C3 0.0767(12) 0.0513(10) 0.0876(14) -0.0133(9) -0.0137(10) 0.0041(9)
C4 0.0760(13) 0.0717(14) 0.098(2) -0.0433(12) -0.0112(11) 0.0166(10)
C5 0.0518(9) 0.0862(14) 0.0760(12) -0.0412(11) -0.0005(8) 0.0079(9)
C6 0.0344(7) 0.0764(11) 0.0524(8) -0.0257(8) -0.0013(6) 0.0057(7)
C7 0.0424(7) 0.0476(8) 0.0375(7) 0.0021(6) -0.0006(5) -0.0023(6)
C8 0.0438(7) 0.0506(8) 0.0325(6) 0.0062(5) 0.0080(5) -0.0018(6)
C9 0.0396(7) 0.0470(8) 0.0361(6) 0.0047(5) 0.0101(5) 0.0005(5)
C10 0.0473(8) 0.0489(8) 0.0381(7) 0.0016(6) 0.0138(6) -0.0005(6)
C11 0.0523(8) 0.0625(9) 0.0406(7) 0.0081(6) 0.0193(6) 0.0093(7)
C12 0.0398(7) 0.0958(13) 0.0436(8) 0.0111(8) 0.0150(6) 0.0055(8)
C13 0.0425(8) 0.0812(11) 0.0394(7) 0.0053(7) 0.0072(6) -0.0090(7)
C14 0.0391(7) 0.0929(13) 0.0425(7) -0.0201(8) 0.0091(6) -0.0026(7)
C15 0.107(2) 0.0624(12) 0.0598(11) 0.0185(9) -0.0004(10) -0.0186(11)

loop_
_atom_site_label
_atom_site_type_symbol
_atom_site_fract_x
_atom_site_fract_y
_atom_site_fract_z
_atom_site_U_iso_or_equiv
_atom_site_thermal_displace_type
_atom_site_occupancy
_atom_site_calc_flag
_atom_site_refinement_flags
N1 N 0.30596(12) -0.1121(2) 0.47355(6) 0.0432(3) Uani 1 d .
N2 N 0.46243(13) 0.0134(2) 0.63621(8) 0.0575(4) Uani 1 d .
H1N2 H 0.4727(19) -0.0226(24) 0.5912(11) 0.063(5) Uiso 1 d .
N3 N 0.22910(14) -0.3530(2) 0.53222(7) 0.0541(3) Uani 1 d .
C1 C 0.32589(14) -0.2679(2) 0.43304(8) 0.0473(4) Uani 1 d .
C2 C 0.2815(2) -0.4189(2) 0.46949(9) 0.0553(4) Uani 1 d .
C3 C 0.2933(2) -0.5949(3) 0.44171(12) 0.0755(6) Uani 1 d .
H3 H 0.2654(2) -0.6983(3) 0.46742(12) 0.091 Uiso 1 calc R
C4 C 0.3478(2) -0.6081(3) 0.37492(14) 0.0855(7) Uani 1 d .
H4 H 0.3586(2) -0.7248(3) 0.35420(14) 0.103 Uiso 1 calc R
C5 C 0.3879(2) -0.4571(3) 0.33632(12) 0.0729(6) Uani 1 d .
H5 H 0.4228(2) -0.4743(3) 0.28974(12) 0.087 Uiso 1 calc R
C6 C 0.37834(15) -0.2842(2) 0.36355(9) 0.0556(4) Uani 1 d .
C7 C 0.24740(15) -0.1691(2) 0.53180(7) 0.0435(3) Uani 1 d .
C8 C 0.20725(15) -0.0501(2) 0.59180(7) 0.0422(3) Uani 1 d .
C9 C 0.31797(14) 0.0442(2) 0.64159(7) 0.0405(3) Uani 1 d .
C10 C 0.2757(2) 0.1550(2) 0.69829(7) 0.0440(3) Uani 1 d .
H10 H 0.3486(2) 0.2189(2) 0.73282(7) 0.053 Uiso 1 calc R
C11 C 0.1299(2) 0.1721(2) 0.70438(8) 0.0504(4) Uani 1 d .
H11 H 0.1038(2) 0.2469(2) 0.74331(8) 0.061 Uiso 1 calc R
C12 C 0.0220(2) 0.0827(3) 0.65511(8) 0.0588(4) Uani 1 d .
H12 H -0.0784(2) 0.0970(3) 0.65904(8) 0.071 Uiso 1 calc R
C13 C 0.0613(2) -0.0290(2) 0.59946(8) 0.0544(4) Uani 1 d .
H13 H -0.0132(2) -0.0927(2) 0.56578(8) 0.065 Uiso 1 calc R
C14 C 0.5852(2) 0.1170(3) 0.67753(8) 0.0580(4) Uani 1 d .
H14A H 0.6731(2) 0.0381(3) 0.68744(8) 0.070 Uiso 1 calc R
H14B H 0.5623(2) 0.1530(3) 0.72777(8) 0.070 Uiso 1 calc R
C15 C 0.1776(3) -0.4633(3) 0.58978(11) 0.0785(6) Uani 1 d .
H15A H 0.0846 -0.5173 0.5683 0.065(10) Uiso 0.50 d P
H15B H 0.1648 -0.3876 0.6325 0.051(9) Uiso 0.50 d P
H15C H 0.2477 -0.5559 0.6075 0.077(12) Uiso 0.50 d P
H15D H 0.0720 -0.4200 0.6011 0.085(13) Uiso 0.50 d P
H15E H 0.1549 -0.6000 0.5713 0.077(11) Uiso 0.50 d P
H15F H 0.2582 -0.4400 0.6389 0.109(15) Uiso 0.50 d P

loop_
_atom_type_symbol
_atom_type_description
_atom_type_scat_dispersion_real
_atom_type_scat_dispersion_imag
_atom_type_scat_source
C C 0.0033 0.0016 'International Tables Vol C Tables 4.2.6.8 and 6.1.1.4'
H H 0.0000 0.0000 'International Tables Vol C Tables 4.2.6.8 and 6.1.1.4'
N N 0.0061 0.0033 'International Tables Vol C Tables 4.2.6.8 and 6.1.1.4'

loop_
_geom_angle_atom_site_label_1
_geom_angle_atom_site_label_2
_geom_angle_atom_site_label_3
_geom_angle
_geom_angle_site_symmetry_1
_geom_angle_site_symmetry_3
C7 N1 C1 104.68(12) . .
C9 N2 C14 123.86(13) . .
C9 N2 H1N2 112.8(12) . .
C14 N2 H1N2 114.9(12) . .
C7 N3 C2 106.43(12) . .
C7 N3 C15 128.08(14) . .
C2 N3 C15 125.29(15) . .
N1 C1 C2 110.26(13) . .
N1 C1 C6 128.58(15) . .
C2 C1 C6 121.13(14) . .
N3 C2 C1 105.67(13) . .
N3 C2 C3 132.2(2) . .
C1 C2 C3 122.2(2) . .
C4 C3 C2 115.7(2) . .
C4 C3 H3 122.15(13) . .
C2 C3 H3 122.15(12) . .
C3 C4 C5 122.7(2) . .
C3 C4 H4 118.67(13) . .
C5 C4 H4 118.67(11) . .
C6 C5 C4 122.1(2) . .
C6 C5 H5 118.97(13) . .
C4 C5 H5 118.97(11) . .
C5 C6 C1 116.2(2) . .
C5 C6 C14 124.0(2) . 3_656
C1 C6 C14 119.82(14) . 3_656
N1 C7 N3 112.93(13) . .
N1 C7 C8 124.51(13) . .
N3 C7 C8 122.55(12) . .
C13 C8 C9 119.39(13) . .
C13 C8 C7 120.87(12) . .
C9 C8 C7 119.74(12) . .
N2 C9 C10 123.11(12) . .
N2 C9 C8 118.58(12) . .
C10 C9 C8 118.13(12) . .
C11 C10 C9 120.87(13) . .
C11 C10 H10 119.56(9) . .
C9 C10 H10 119.56(8) . .
C12 C11 C10 120.98(14) . .
C12 C11 H11 119.51(9) . .
C10 C11 H11 119.51(9) . .
C11 C12 C13 119.10(13) . .
C11 C12 H12 120.45(9) . .
C13 C12 H12 120.45(9) . .
C12 C13 C8 121.52(14) . .
C12 C13 H13 119.24(9) . .
C8 C13 H13 119.24(9) . .
N2 C14 C6 114.34(13) . 3_656
N2 C14 H14A 108.67(9) . .
C6 C14 H14A 108.67(8) 3_656 .
N2 C14 H14B 108.67(8) . .
C6 C14 H14B 108.67(8) 3_656 .
H14A C14 H14B 107.6 . .
N3 C15 H15A 109.8(2) . .
N3 C15 H15B 109.3(2) . .
H15A C15 H15B 108.8(2) . .
N3 C15 H15C 110.0(2) . .
H15A C15 H15C 109.7(2) . .
H15B C15 H15C 109.3(2) . .
N3 C15 H15D 112.8(2) . .
H15A C15 H15D 54.80(13) . .
H15B C15 H15D 55.80(13) . .
H15C C15 H15D 137.2(2) . .
N3 C15 H15E 112.6(2) . .
H15A C15 H15E 51.40(10) . .
H15B C15 H15E 137.8(2) . .
H15C C15 H15E 60.57(12) . .
H15D C15 H15E 101.7(2) . .
N3 C15 H15F 102.5(2) . .
H15A C15 H15F 147.5(2) . .
H15B C15 H15F 54.96(10) . .
H15C C15 H15F 60.64(12) . .
H15D C15 H15F 108.9(2) . .
H15E C15 H15F 118.5(2) . .

loop_
_geom_bond_atom_site_label_1
_geom_bond_atom_site_label_2
_geom_bond_distance
_geom_bond_site_symmetry_2
N1 C7 1.321(2) .
N1 C1 1.388(2) .
N2 C9 1.376(2) .
N2 C14 1.453(2) .
N2 H1N2 0.86(2) .
N3 C7 1.370(2) .
N3 C2 1.382(2) .
N3 C15 1.454(2) .
C1 C2 1.389(2) .
C1 C6 1.411(2) .
C2 C3 1.402(2) .
C3 C4 1.374(3) .
C3 H3 0.95 .
C4 C5 1.394(3) .
C4 H4 0.95 .
C5 C6 1.375(2) .
C5 H5 0.95 .
C6 C14 1.504(3) 3_656
C7 C8 1.480(2) .
C8 C13 1.390(2) .
C8 C9 1.409(2) .
C9 C10 1.408(2) .
C10 C11 1.379(2) .
C10 H10 0.95 .
C11 C12 1.371(2) .
C11 H11 0.95 .
C12 C13 1.386(2) .
C12 H12 0.95 .
C13 H13 0.95 .
C14 C6 1.504(3) 3_656
C14 H14A 0.99 .
C14 H14B 0.99 .
C15 H15A 0.961(2) .
C15 H15B 0.967(2) .
C15 H15C 0.955(2) .
C15 H15D 1.081(3) .
C15 H15E 1.071(2) .
C15 H15F 1.053(2) .

loop_
_geom_torsion_atom_site_label_1
_geom_torsion_atom_site_label_2
_geom_torsion_atom_site_label_3
_geom_torsion_atom_site_label_4
_geom_torsion
_geom_torsion_site_symmetry_4
C7 N1 C1 C2 -1.54(15) .
C7 N1 C1 C6 176.64(13) .
C7 N3 C2 C1 -1.48(15) .
C15 N3 C2 C1 -176.62(15) .
C7 N3 C2 C3 178.8(2) .
C15 N3 C2 C3 3.7(3) .
N1 C1 C2 N3 1.9(2) .
C6 C1 C2 N3 -176.44(12) .
N1 C1 C2 C3 -178.35(14) .
C6 C1 C2 C3 3.3(2) .
N3 C2 C3 C4 177.9(2) .
C1 C2 C3 C4 -1.7(2) .
C2 C3 C4 C5 -0.6(3) .
C3 C4 C5 C6 1.4(3) .
C4 C5 C6 C1 0.1(2) .
C4 C5 C6 C14 -177.6(2) 3_656
N1 C1 C6 C5 179.60(13) .
C2 C1 C6 C5 -2.4(2) .
N1 C1 C6 C14 -2.6(2) 3_656
C2 C1 C6 C14 175.41(13) 3_656
C1 N1 C7 N3 0.58(15) .
C1 N1 C7 C8 179.55(12) .
C2 N3 C7 N1 0.6(2) .
C15 N3 C7 N1 175.54(15) .
C2 N3 C7 C8 -178.41(12) .
C15 N3 C7 C8 -3.5(2) .
N1 C7 C8 C13 114.6(2) .
N3 C7 C8 C13 -66.5(2) .
N1 C7 C8 C9 -64.9(2) .
N3 C7 C8 C9 113.93(15) .
C14 N2 C9 C10 -12.6(2) .
C14 N2 C9 C8 172.34(14) .
C13 C8 C9 N2 176.14(13) .
C7 C8 C9 N2 -4.3(2) .
C13 C8 C9 C10 0.9(2) .
C7 C8 C9 C10 -179.54(12) .
N2 C9 C10 C11 -175.67(14) .
C8 C9 C10 C11 -0.6(2) .
C9 C10 C11 C12 -0.5(2) .
C10 C11 C12 C13 1.3(2) .
C11 C12 C13 C8 -1.0(2) .
C9 C8 C13 C12 -0.1(2) .
C7 C8 C13 C12 -179.65(14) .
C9 N2 C14 C6 -88.1(2) 3_656
